data_7118187
loop_
_publ_author_name
'Erhardt, Hellmuth'
'Mohr, Fabian'
'Kirsch, Stefan F.'

_publ_section_title
;
 Synthesis of geminal bis- and tristriazoles: exploration of
 unconventional azide chemistry.
;
_journal_issue 3
_journal_name_full 'Chemical communications (Cambridge, England)'
_journal_page_first 545
_journal_page_last 548
_journal_paper_doi 10.1039/c5cc08163g
_journal_volume 52
_journal_year 2016
_chemical_formula_moiety 'C31 H25 N9 O6'
_chemical_formula_sum 'C31 H25 N9 O6'
_chemical_formula_weight 619.60
_chemical_name_systematic
;
 ? 
;
_space_group_crystal_system monoclinic
_space_group_IT_number 14
_space_group_name_Hall '-P 2yn'
_space_group_name_H-M_alt 'P 1 21/n 1'
_symmetry_space_group_name_Hall '-P 2yn'
_symmetry_space_group_name_H-M 'P 1 21/n 1'
_atom_sites_solution_hydrogens geom
_atom_sites_solution_primary direct
_atom_sites_solution_secondary difmap
_audit_creation_date 2015-04-19
_audit_creation_method
;
  Olex2 1.2-ac2
  (compiled Nov  7 2012 10:32:32, GUI svn.r4372)
;
_audit_update_record
;
2015-09-29 deposited with the CCDC.
2015-10-30 downloaded from the CCDC.
;
_cell_angle_alpha 90.00
_cell_angle_beta 106.677(4)
_cell_angle_gamma 90.00
_cell_formula_units_Z 4
_cell_length_a 14.6712(4)
_cell_length_b 12.4890(8)
_cell_length_c 17.0137(11)
_cell_measurement_reflns_used 5926
_cell_measurement_temperature 293
_cell_measurement_theta_max 28.0790
_cell_measurement_theta_min 2.4950
_cell_volume 2986.3(3)
_computing_cell_refinement
;
CrysAlisPro, Agilent Technologies,
Version 1.171.37.31 (release 14-01-2014 CrysAlis171 .NET)
(compiled Jan 14 2014,18:38:05)
;
_computing_data_collection
;
CrysAlisPro, Agilent Technologies,
Version 1.171.37.31 (release 14-01-2014 CrysAlis171 .NET)
(compiled Jan 14 2014,18:38:05)
;
_computing_data_reduction
;
CrysAlisPro, Agilent Technologies,
Version 1.171.37.31 (release 14-01-2014 CrysAlis171 .NET)
(compiled Jan 14 2014,18:38:05)
;
_computing_molecular_graphics
;
O. V. Dolomanov, L. J. Bourhis, R. J. Gildea, J. A. K. Howard and H. Puschmann,
OLEX2: a complete structure solution, refinement and analysis program.
J. Appl. Cryst. (2009). 42, 339-341.
;
_computing_publication_material
;
O. V. Dolomanov, L. J. Bourhis, R. J. Gildea, J. A. K. Howard and H. Puschmann,
OLEX2: a complete structure solution, refinement and analysis program.
J. Appl. Cryst. (2009). 42, 339-341.
;
_computing_structure_refinement
;
SHELXL, G.M. Sheldrick, Acta Cryst.
(2008). A64, 112-122
;
_computing_structure_solution
;
SHELXS, G.M. Sheldrick, Acta Cryst.
(2008). A64, 112-122
;
_diffrn_ambient_temperature 293
_diffrn_detector 'CCD plate'
_diffrn_detector_area_resol_mean 16.2705
_diffrn_detector_type Eos
_diffrn_measured_fraction_theta_full 0.9992
_diffrn_measured_fraction_theta_max 0.8353
_diffrn_measurement_details
;
  1 omega  -48.00   12.00   1.0000  125.0000
omega____ theta____ kappa____ phi______ frames
    -       15.2805  -57.0000  150.0000 60

  2 omega  -10.00   82.00   1.0000  125.0000
omega____ theta____ kappa____ phi______ frames
    -       15.2805   77.0000  -60.0000 92

  3 omega   28.00   65.00   1.0000  125.0000
omega____ theta____ kappa____ phi______ frames
    -       15.2805 -124.0000 -142.0000 37

  4 omega  -50.00   24.00   1.0000  125.0000
omega____ theta____ kappa____ phi______ frames
    -       15.2805  -77.0000  -90.0000 74
;
_diffrn_measurement_device 'four-circle diffractometer'
_diffrn_measurement_device_type 'Xcalibur, Eos, Gemini ultra'
_diffrn_measurement_method '\w scans'
_diffrn_orient_matrix_UB_11 -0.0468092000
_diffrn_orient_matrix_UB_12 -0.0121332000
_diffrn_orient_matrix_UB_13 0.0011600000
_diffrn_orient_matrix_UB_21 0.0089439000
_diffrn_orient_matrix_UB_22 -0.0552926000
_diffrn_orient_matrix_UB_23 -0.0037715000
_diffrn_orient_matrix_UB_31 0.0165672000
_diffrn_orient_matrix_UB_32 -0.0044561000
_diffrn_orient_matrix_UB_33 0.0433489000
_diffrn_radiation_monochromator graphite
_diffrn_radiation_probe x-ray
_diffrn_radiation_type 'Mo K\a'
_diffrn_radiation_wavelength 0.71073
_diffrn_reflns_av_R_equivalents 0.0177
_diffrn_reflns_av_unetI/netI 0.0273
_diffrn_reflns_limit_h_max 20
_diffrn_reflns_limit_h_min -12
_diffrn_reflns_limit_k_max 16
_diffrn_reflns_limit_k_min -15
_diffrn_reflns_limit_l_max 18
_diffrn_reflns_limit_l_min -23
_diffrn_reflns_number 16696
_diffrn_reflns_theta_full 25.05
_diffrn_reflns_theta_max 29.53
_diffrn_reflns_theta_min 2.05
_diffrn_source 'Enhance (Mo) X-ray Source'
_exptl_absorpt_coefficient_mu 0.100
_exptl_absorpt_correction_T_max 1.00000
_exptl_absorpt_correction_T_min 0.92317
_exptl_absorpt_correction_type multi-scan
_exptl_absorpt_process_details
;
CrysAlisPro, Agilent Technologies,
Version 1.171.37.31 (release 14-01-2014 CrysAlis171 .NET)
(compiled Jan 14 2014,18:38:05)
Empirical absorption correction using spherical harmonics,
 implemented in SCALE3 ABSPACK scaling algorithm.
;
_exptl_crystal_colour colourless
_exptl_crystal_colour_primary colourless
_exptl_crystal_density_diffrn 1.378
_exptl_crystal_density_method 'not measured'
_exptl_crystal_description block
_exptl_crystal_F_000 1288
_exptl_crystal_recrystallization_method 'Re-crystallisation from solvent: Ethyl acetate'
_exptl_crystal_size_max 0.15
_exptl_crystal_size_mid 0.11
_exptl_crystal_size_min 0.07
_refine_diff_density_max 0.399
_refine_diff_density_min -0.293
_refine_diff_density_rms 0.037
_refine_ls_extinction_method none
_refine_ls_goodness_of_fit_ref 1.014
_refine_ls_hydrogen_treatment constr
_refine_ls_matrix_type full
_refine_ls_number_parameters 415
_refine_ls_number_reflns 6959
_refine_ls_number_restraints 0
_refine_ls_restrained_S_all 1.014
_refine_ls_R_factor_all 0.0778
_refine_ls_R_factor_gt 0.0480
_refine_ls_shift/su_max 0.000
_refine_ls_shift/su_mean 0.000
_refine_ls_structure_factor_coef Fsqd
_refine_ls_weighting_details 'calc w=1/[\s^2^(Fo^2^)+(0.0531P)^2^+0.9768P] where P=(Fo^2^+2Fc^2^)/3'
_refine_ls_weighting_scheme calc
_refine_ls_wR_factor_gt 0.1126
_refine_ls_wR_factor_ref 0.1298
_reflns_number_gt 4764
_reflns_number_total 6959
_reflns_threshold_expression >2sigma(I)
_cod_data_source_file c5cc08163g2.cif
_cod_data_source_block oche523
_cod_database_code 7118187
_chemical_oxdiff_formula C31H25N9O6
_reflns_odcompleteness_completeness 99.92
_reflns_odcompleteness_iscentric 1
_reflns_odcompleteness_theta 26.32
_olex2_refinement_description
;
1. Fixed Uiso
 At 1.2 times of:
  H22 of C22, H12 of C12, H19 of C19, H8 of C8, H10 of C10, H9 of C9, H11 of
  C11, H1 of C1, H2 of C2, {H25A,H25B} of C25, {H5A,H5B} of C5, H7 of C7, H29
  of C29, H31 of C31, H30 of C30, {H15A,H15B} of C15, H28 of C28, H27 of C27,
  H17 of C17, H21 of C21, H20 of C20, H18 of C18
2.a Ternary CH refined with riding coordinates:
 C1(H1)
2.b Secondary CH2 refined with riding coordinates:
 C25(H25A,H25B), C5(H5A,H5B), C15(H15A,H15B)
2.c Aromatic/amide H refined with riding coordinates:
 C12(H12), C22(H22), C11(H11), C2(H2), C7(H7), C29(H29), C31(H31), C30(H30),
 C28(H28), C27(H27), C17(H17), C21(H21), C20(H20), C18(H18), C19(H19), C8(H8),
 C10(H10), C9(H9)
;

loop_
_space_group_symop_id
_space_group_symop_operation_xyz
1 'x, y, z'
2 '-x+1/2, y+1/2, -z+1/2'
3 '-x, -y, -z'
4 'x-1/2, -y-1/2, z-1/2'

loop_
_atom_site_label
_atom_site_type_symbol
_atom_site_fract_x
_atom_site_fract_y
_atom_site_fract_z
_atom_site_U_iso_or_equiv
_atom_site_adp_type
_atom_site_occupancy
_atom_site_symmetry_multiplicity
_atom_site_calc_flag
_atom_site_refinement_flags
O4 O 0.21725(9) 0.17554(10) 0.01857(7) 0.0499(3) Uani 1 1 d .
N7 N 0.21501(9) 0.42704(11) 0.17643(8) 0.0355(3) Uani 1 1 d .
N4 N 0.22461(9) 0.60826(10) 0.13613(8) 0.0353(3) Uani 1 1 d .
N1 N 0.08295(9) 0.54605(11) 0.16282(8) 0.0355(3) Uani 1 1 d .
O2 O -0.22456(8) 0.60815(11) 0.09796(8) 0.0509(3) Uani 1 1 d .
N8 N 0.27449(11) 0.37960(12) 0.24399(8) 0.0476(4) Uani 1 1 d .
C13 C 0.26291(12) 0.69835(13) 0.04406(11) 0.0399(4) Uani 1 1 d .
O5 O 0.31824(10) 0.82289(11) -0.03782(9) 0.0633(4) Uani 1 1 d .
C12 C 0.19728(12) 0.62812(13) 0.05533(10) 0.0386(4) Uani 1 1 d .
H12 H 0.1451 0.6001 0.0159 0.046 Uiso 1 1 calc R
C22 C 0.20140(12) 0.36342(13) 0.11020(10) 0.0378(4) Uani 1 1 d .
H22 H 0.1652 0.3776 0.0567 0.045 Uiso 1 1 calc R
O6 O 0.20722(11) 0.69990(11) -0.09616(8) 0.0584(4) Uani 1 1 d .
N3 N -0.05887(10) 0.52571(14) 0.08584(9) 0.0528(4) Uani 1 1 d .
N6 N 0.32804(11) 0.71773(13) 0.11779(10) 0.0537(4) Uani 1 1 d .
C24 C 0.26379(12) 0.17357(14) 0.09799(10) 0.0400(4) Uani 1 1 d .
O3 O 0.30946(11) 0.09887(10) 0.13347(8) 0.0610(4) Uani 1 1 d .
N9 N 0.29616(11) 0.28665(12) 0.22078(9) 0.0495(4) Uani 1 1 d .
N2 N 0.02814(11) 0.49518(15) 0.09533(10) 0.0558(4) Uani 1 1 d .
C26 C 0.14152(14) 0.01408(16) -0.05267(12) 0.0514(5) Uani 1 1 d .
C3 C -0.06061(11) 0.59603(13) 0.14619(9) 0.0363(4) Uani 1 1 d .
C23 C 0.25234(11) 0.27393(13) 0.13912(9) 0.0359(4) Uani 1 1 d .
C1 C 0.18588(11) 0.53622(12) 0.18516(9) 0.0349(4) Uani 1 1 d .
H1 H 0.2115 0.5569 0.2429 0.042 Uiso 1 1 calc R
N5 N 0.30565(10) 0.66290(13) 0.17409(10) 0.0504(4) Uani 1 1 d .
C14 C 0.26789(13) 0.74907(14) -0.03293(12) 0.0468(4) Uani 1 1 d .
C6 C -0.38442(12) 0.63538(15) 0.01695(11) 0.0454(4) Uani 1 1 d .
C11 C -0.43973(14) 0.72063(18) -0.02085(14) 0.0614(5) Uani 1 1 d .
H11 H -0.4357 0.7856 0.0067 0.074 Uiso 1 1 calc R
C2 C 0.02973(12) 0.60980(13) 0.19534(10) 0.0395(4) Uani 1 1 d .
H2 H 0.0500 0.6536 0.2412 0.047 Uiso 1 1 calc R
C25 C 0.22847(15) 0.08238(17) -0.03029(12) 0.0582(5) Uani 1 1 d .
H25A H 0.2822 0.0401 0.0007 0.070 Uiso 1 1 calc R
H25B H 0.2419 0.1067 -0.0800 0.070 Uiso 1 1 calc R
C5 C -0.31737(13) 0.64742(19) 0.10107(12) 0.0563(5) Uani 1 1 d .
H5A H -0.3129 0.7220 0.1177 0.068 Uiso 1 1 calc R
H5B H -0.3396 0.6062 0.1403 0.068 Uiso 1 1 calc R
C7 C -0.39298(14) 0.53965(18) -0.02416(14) 0.0597(5) Uani 1 1 d .
H7 H -0.3574 0.4809 0.0009 0.072 Uiso 1 1 calc R
O1 O -0.15029(10) 0.71102(12) 0.20519(9) 0.0633(4) Uani 1 1 d .
C4 C -0.14908(12) 0.64523(14) 0.15423(10) 0.0409(4) Uani 1 1 d .
C29 C -0.0155(3) -0.1134(3) -0.1061(3) 0.1187(15) Uani 1 1 d .
H29 H -0.0678 -0.1583 -0.1250 0.142 Uiso 1 1 calc R
C31 C 0.07697(18) 0.0283(2) -0.12921(15) 0.0804(7) Uani 1 1 d .
H31 H 0.0872 0.0824 -0.1633 0.097 Uiso 1 1 calc R
C16 C 0.14565(15) 0.66584(15) -0.23973(11) 0.0491(5) Uani 1 1 d .
C30 C -0.0009(2) -0.0352(4) -0.1554(2) 0.1171(13) Uani 1 1 d .
H30 H -0.0437 -0.0247 -0.2070 0.141 Uiso 1 1 calc R
C15 C 0.19826(18) 0.74489(18) -0.17689(12) 0.0671(6) Uani 1 1 d .
H15A H 0.2608 0.7585 -0.1835 0.081 Uiso 1 1 calc R
H15B H 0.1637 0.8121 -0.1834 0.081 Uiso 1 1 calc R
C28 C 0.0454(3) -0.1290(2) -0.0279(3) 0.1133(13) Uani 1 1 d .
H28 H 0.0333 -0.1821 0.0062 0.136 Uiso 1 1 calc R
C27 C 0.12603(19) -0.06261(18) -0.00137(18) 0.0748(7) Uani 1 1 d .
H27 H 0.1682 -0.0712 0.0507 0.090 Uiso 1 1 calc R
C17 C 0.19392(16) 0.58423(17) -0.26503(14) 0.0608(5) Uani 1 1 d .
H17 H 0.2592 0.5771 -0.2416 0.073 Uiso 1 1 calc R
C21 C 0.04943(18) 0.67353(18) -0.27559(16) 0.0730(7) Uani 1 1 d .
H21 H 0.0153 0.7277 -0.2592 0.088 Uiso 1 1 calc R
C20 C 0.0025(2) 0.6027(2) -0.33530(19) 0.0929(9) Uani 1 1 d .
H20 H -0.0628 0.6093 -0.3590 0.111 Uiso 1 1 calc R
C18 C 0.1464(2) 0.51297(18) -0.32477(16) 0.0748(7) Uani 1 1 d .
H18 H 0.1795 0.4579 -0.3412 0.090 Uiso 1 1 calc R
C19 C 0.0509(2) 0.5236(2) -0.35958(16) 0.0839(8) Uani 1 1 d .
H19 H 0.0189 0.4760 -0.4002 0.101 Uiso 1 1 calc R
C8 C -0.45412(17) 0.5298(2) -0.10259(16) 0.0780(7) Uani 1 1 d .
H8 H -0.4592 0.4650 -0.1304 0.094 Uiso 1 1 calc R
C10 C -0.50069(17) 0.7107(2) -0.09874(15) 0.0774(7) Uani 1 1 d .
H10 H -0.5374 0.7688 -0.1236 0.093 Uiso 1 1 calc R
C9 C -0.50732(16) 0.6166(3) -0.13917(15) 0.0811(8) Uani 1 1 d .
H9 H -0.5481 0.6104 -0.1921 0.097 Uiso 1 1 calc R

loop_
_atom_site_aniso_label
_atom_site_aniso_U_11
_atom_site_aniso_U_22
_atom_site_aniso_U_33
_atom_site_aniso_U_23
_atom_site_aniso_U_13
_atom_site_aniso_U_12
O4 0.0595(8) 0.0465(7) 0.0388(7) -0.0059(5) 0.0063(6) 0.0064(6)
N7 0.0360(7) 0.0378(7) 0.0292(7) 0.0002(5) 0.0038(5) 0.0008(6)
N4 0.0311(7) 0.0362(7) 0.0356(7) -0.0055(6) 0.0047(5) -0.0043(5)
N1 0.0321(7) 0.0423(7) 0.0296(7) -0.0061(6) 0.0049(5) -0.0030(6)
O2 0.0326(6) 0.0671(8) 0.0492(7) -0.0125(6) 0.0056(5) 0.0056(6)
N8 0.0548(9) 0.0502(9) 0.0304(7) 0.0030(6) 0.0004(6) 0.0080(7)
C13 0.0384(9) 0.0339(8) 0.0478(10) -0.0019(7) 0.0130(7) -0.0016(7)
O5 0.0663(9) 0.0531(8) 0.0765(10) 0.0043(7) 0.0299(8) -0.0182(7)
C12 0.0383(9) 0.0384(9) 0.0358(9) -0.0032(7) 0.0051(7) -0.0046(7)
C22 0.0404(9) 0.0401(9) 0.0291(8) -0.0024(7) 0.0042(7) 0.0011(7)
O6 0.0768(10) 0.0552(8) 0.0460(7) 0.0023(6) 0.0222(7) -0.0207(7)
N3 0.0326(8) 0.0771(11) 0.0462(9) -0.0230(8) 0.0073(7) -0.0039(7)
N6 0.0439(9) 0.0544(9) 0.0593(10) -0.0030(8) 0.0093(8) -0.0163(7)
C24 0.0400(9) 0.0408(9) 0.0386(9) 0.0037(7) 0.0101(7) 0.0015(7)
O3 0.0800(10) 0.0478(8) 0.0489(8) 0.0044(6) 0.0086(7) 0.0202(7)
N9 0.0600(10) 0.0461(9) 0.0363(8) 0.0031(7) 0.0041(7) 0.0108(7)
N2 0.0341(8) 0.0819(12) 0.0475(9) -0.0318(8) 0.0057(7) -0.0041(8)
C26 0.0544(12) 0.0474(10) 0.0535(11) -0.0146(9) 0.0171(9) 0.0074(9)
C3 0.0372(9) 0.0401(8) 0.0308(8) -0.0017(7) 0.0087(7) -0.0023(7)
C23 0.0360(9) 0.0386(8) 0.0319(8) 0.0035(7) 0.0080(7) -0.0004(7)
C1 0.0325(8) 0.0396(9) 0.0295(8) -0.0046(7) 0.0041(6) -0.0013(7)
N5 0.0385(8) 0.0555(9) 0.0499(9) -0.0063(7) 0.0008(7) -0.0147(7)
C14 0.0482(10) 0.0385(9) 0.0590(11) -0.0017(8) 0.0238(9) -0.0008(8)
C6 0.0303(9) 0.0567(11) 0.0507(10) -0.0032(9) 0.0140(8) 0.0042(8)
C11 0.0497(12) 0.0582(12) 0.0727(14) -0.0032(11) 0.0116(10) 0.0075(10)
C2 0.0393(9) 0.0415(9) 0.0356(8) -0.0084(7) 0.0074(7) 0.0004(7)
C25 0.0655(13) 0.0624(12) 0.0486(11) -0.0162(10) 0.0196(10) 0.0021(10)
C5 0.0361(10) 0.0798(14) 0.0538(12) -0.0078(10) 0.0140(8) 0.0099(9)
C7 0.0462(11) 0.0626(13) 0.0691(14) -0.0086(10) 0.0144(10) 0.0102(9)
O1 0.0506(8) 0.0748(10) 0.0605(9) -0.0258(8) 0.0097(7) 0.0090(7)
C4 0.0386(9) 0.0456(9) 0.0371(9) 0.0006(8) 0.0086(7) 0.0004(7)
C29 0.076(2) 0.106(3) 0.192(4) -0.071(3) 0.069(3) -0.031(2)
C31 0.0700(16) 0.107(2) 0.0586(14) -0.0190(13) 0.0094(12) -0.0015(14)
C16 0.0625(12) 0.0460(10) 0.0434(10) 0.0102(8) 0.0223(9) 0.0018(9)
C30 0.071(2) 0.165(4) 0.111(3) -0.064(3) 0.0190(18) -0.019(2)
C15 0.0948(17) 0.0592(13) 0.0525(12) 0.0094(10) 0.0295(12) -0.0166(12)
C28 0.124(3) 0.0557(16) 0.199(4) -0.006(2) 0.108(3) 0.0077(18)
C27 0.0818(17) 0.0506(13) 0.1047(19) 0.0033(13) 0.0474(15) 0.0152(12)
C17 0.0605(13) 0.0588(13) 0.0708(14) 0.0161(11) 0.0310(11) 0.0103(10)
C21 0.0705(16) 0.0561(13) 0.0923(18) -0.0019(12) 0.0233(13) 0.0187(11)
C20 0.0743(18) 0.0679(16) 0.111(2) 0.0002(15) -0.0136(15) 0.0122(13)
C18 0.115(2) 0.0471(12) 0.0786(16) 0.0051(12) 0.0542(16) 0.0145(13)
C19 0.119(2) 0.0537(14) 0.0648(15) 0.0028(11) 0.0039(15) -0.0005(14)
C8 0.0551(14) 0.0977(19) 0.0790(16) -0.0388(15) 0.0159(12) -0.0019(13)
C10 0.0576(14) 0.0941(19) 0.0709(16) 0.0129(14) 0.0032(12) 0.0230(13)
C9 0.0473(13) 0.131(2) 0.0566(14) -0.0134(15) 0.0013(10) 0.0100(14)

loop_
_atom_type_symbol
_atom_type_description
_atom_type_scat_dispersion_real
_atom_type_scat_dispersion_imag
_atom_type_scat_source
C C 0.0033 0.0016 'International Tables Vol C Tables 4.2.6.8 and 6.1.1.4'
H H 0.0000 0.0000 'International Tables Vol C Tables 4.2.6.8 and 6.1.1.4'
N N 0.0061 0.0033 'International Tables Vol C Tables 4.2.6.8 and 6.1.1.4'
O O 0.0106 0.0060 'International Tables Vol C Tables 4.2.6.8 and 6.1.1.4'

loop_
_geom_angle_atom_site_label_1
_geom_angle_atom_site_label_2
_geom_angle_atom_site_label_3
_geom_angle
C24 O4 C25 116.97(14)
N8 N7 C1 117.31(12)
C22 N7 N8 110.77(13)
C22 N7 C1 131.60(13)
C12 N4 C1 130.85(13)
C12 N4 N5 110.91(14)
N5 N4 C1 118.11(13)
N2 N1 C1 120.08(13)
C2 N1 N2 110.71(13)
C2 N1 C1 128.82(13)
C4 O2 C5 116.82(14)
N9 N8 N7 106.63(13)
C12 C13 N6 108.87(15)
C12 C13 C14 128.40(16)
N6 C13 C14 122.73(15)
N4 C12 C13 104.43(14)
N4 C12 H12 127.8
C13 C12 H12 127.8
N7 C22 H22 127.8
N7 C22 C23 104.41(14)
C23 C22 H22 127.8
C14 O6 C15 116.27(15)
N2 N3 C3 109.12(14)
N5 N6 C13 109.11(14)
O4 C24 C23 111.93(14)
O3 C24 O4 125.01(16)
O3 C24 C23 123.05(16)
N8 N9 C23 109.29(13)
N3 N2 N1 106.91(14)
C31 C26 C25 118.1(2)
C27 C26 C25 121.9(2)
C27 C26 C31 120.0(2)
N3 C3 C2 108.69(15)
N3 C3 C4 123.17(14)
C2 C3 C4 128.13(15)
C22 C23 C24 131.08(15)
C22 C23 N9 108.87(14)
N9 C23 C24 120.03(14)
N7 C1 N1 111.57(12)
N7 C1 H1 108.1
N4 C1 N7 110.44(13)
N4 C1 N1 110.29(12)
N4 C1 H1 108.1
N1 C1 H1 108.1
N6 N5 N4 106.66(14)
O5 C14 C13 125.46(18)
O5 C14 O6 125.46(18)
O6 C14 C13 109.08(15)
C11 C6 C5 120.41(18)
C7 C6 C11 118.61(18)
C7 C6 C5 120.98(18)
C6 C11 H11 119.6
C10 C11 C6 120.8(2)
C10 C11 H11 119.6
N1 C2 C3 104.56(14)
N1 C2 H2 127.7
C3 C2 H2 127.7
O4 C25 C26 111.83(16)
O4 C25 H25A 109.3
O4 C25 H25B 109.3
C26 C25 H25A 109.3
C26 C25 H25B 109.3
H25A C25 H25B 107.9
O2 C5 C6 107.20(15)
O2 C5 H5A 110.3
O2 C5 H5B 110.3
C6 C5 H5A 110.3
C6 C5 H5B 110.3
H5A C5 H5B 108.5
C6 C7 H7 119.7
C6 C7 C8 120.5(2)
C8 C7 H7 119.7
O2 C4 C3 111.26(14)
O1 C4 O2 125.50(16)
O1 C4 C3 123.23(16)
C30 C29 H29 119.1
C30 C29 C28 121.8(3)
C28 C29 H29 119.1
C26 C31 H31 119.4
C30 C31 C26 121.2(3)
C30 C31 H31 119.4
C17 C16 C15 120.3(2)
C21 C16 C15 121.7(2)
C21 C16 C17 117.9(2)
C29 C30 C31 119.3(4)
C29 C30 H30 120.3
C31 C30 H30 120.3
O6 C15 C16 107.94(16)
O6 C15 H15A 110.1
O6 C15 H15B 110.1
C16 C15 H15A 110.1
C16 C15 H15B 110.1
H15A C15 H15B 108.4
C29 C28 H28 120.8
C29 C28 C27 118.3(3)
C27 C28 H28 120.8
C26 C27 C28 119.3(3)
C26 C27 H27 120.4
C28 C27 H27 120.4
C16 C17 H17 119.6
C16 C17 C18 120.7(2)
C18 C17 H17 119.6
C16 C21 H21 119.4
C16 C21 C20 121.2(2)
C20 C21 H21 119.4
C21 C20 H20 119.9
C19 C20 C21 120.1(3)
C19 C20 H20 119.9
C17 C18 H18 120.1
C19 C18 C17 119.8(2)
C19 C18 H18 120.1
C20 C19 C18 120.3(2)
C20 C19 H19 119.9
C18 C19 H19 119.9
C7 C8 H8 120.2
C9 C8 C7 119.5(2)
C9 C8 H8 120.2
C11 C10 H10 120.0
C9 C10 C11 120.1(2)
C9 C10 H10 120.0
C8 C9 H9 119.8
C10 C9 C8 120.4(2)
C10 C9 H9 119.8

loop_
_geom_bond_atom_site_label_1
_geom_bond_atom_site_label_2
_geom_bond_distance
O4 C24 1.328(2)
O4 C25 1.466(2)
N7 N8 1.3632(18)
N7 C22 1.346(2)
N7 C1 1.449(2)
N4 C12 1.340(2)
N4 C1 1.449(2)
N4 N5 1.3623(18)
N1 N2 1.3560(18)
N1 C1 1.453(2)
N1 C2 1.341(2)
O2 C5 1.462(2)
O2 C4 1.323(2)
N8 N9 1.295(2)
C13 C12 1.356(2)
C13 N6 1.363(2)
C13 C14 1.476(3)
O5 C14 1.199(2)
C12 H12 0.9300
C22 H22 0.9300
C22 C23 1.356(2)
O6 C14 1.333(2)
O6 C15 1.455(2)
N3 N2 1.297(2)
N3 C3 1.357(2)
N6 N5 1.294(2)
C24 O3 1.205(2)
C24 C23 1.468(2)
N9 C23 1.362(2)
C26 C25 1.490(3)
C26 C31 1.384(3)
C26 C27 1.358(3)
C3 C2 1.360(2)
C3 C4 1.477(2)
C1 H1 0.9800
C6 C11 1.381(3)
C6 C5 1.494(3)
C6 C7 1.373(3)
C11 H11 0.9300
C11 C10 1.375(3)
C2 H2 0.9300
C25 H25A 0.9700
C25 H25B 0.9700
C5 H5A 0.9700
C5 H5B 0.9700
C7 H7 0.9300
C7 C8 1.383(3)
O1 C4 1.198(2)
C29 H29 0.9300
C29 C30 1.344(5)
C29 C28 1.388(5)
C31 H31 0.9300
C31 C30 1.356(4)
C16 C15 1.497(3)
C16 C17 1.379(3)
C16 C21 1.371(3)
C30 H30 0.9300
C15 H15A 0.9700
C15 H15B 0.9700
C28 H28 0.9300
C28 C27 1.409(4)
C27 H27 0.9300
C17 H17 0.9300
C17 C18 1.380(3)
C21 H21 0.9300
C21 C20 1.374(4)
C20 H20 0.9300
C20 C19 1.349(4)
C18 H18 0.9300
C18 C19 1.362(4)
C19 H19 0.9300
C8 H8 0.9300
C8 C9 1.376(4)
C10 H10 0.9300
C10 C9 1.351(4)
C9 H9 0.9300
